data_1512228
loop_
_publ_author_name
'Zhan, Ming'
'Zhang, Shaoguang'
'Zhang, Wen-Xiong'
'Xi, Zhenfeng'

_publ_section_title
;
 Diazo Compounds as Electrophiles To React with 1,4-Dilithio-1,3-dienes:
 Efficient Synthesis of 1-Imino-pyrrole Derivatives.
;
_journal_issue 16
_journal_name_full 'Organic letters'
_journal_page_first 4182
_journal_page_last 4185
_journal_paper_doi 10.1021/ol401878q
_journal_volume 15
_journal_year 2013
_chemical_formula_sum 'C46 H38 N4'
_chemical_formula_weight 646.80
_chemical_name_systematic
; 
 ? 
;
_space_group_IT_number 2
_symmetry_cell_setting triclinic
_symmetry_space_group_name_Hall '-P 1'
_symmetry_space_group_name_H-M 'P -1'
_atom_sites_solution_hydrogens geom
_atom_sites_solution_primary direct
_atom_sites_solution_secondary difmap
_audit_creation_method SHELXL-97
_cell_angle_alpha 104.88(3)
_cell_angle_beta 95.42(3)
_cell_angle_gamma 90.83(3)
_cell_formula_units_Z 2
_cell_length_a 9.0547(18)
_cell_length_b 14.315(3)
_cell_length_c 14.612(3)
_cell_measurement_temperature 293(2)
_cell_measurement_theta_max 27.48
_cell_measurement_theta_min 1.45
_cell_volume 1820.8(7)
_computing_cell_refinement Rapid-AUTO
_computing_data_collection 'Rapid-AUTO (Rigaku,2000)'
_computing_data_reduction 'CrystalStructure (Rigaku/MSC,2000)'
_computing_molecular_graphics 'Siemens SHELXTL V4.2,(Sheldrick,1990)'
_computing_publication_material SHELXL-97,(Sheldrick,1997)
_computing_structure_refinement SHELXL-97,(Sheldrick,1997)
_computing_structure_solution SHELXS-97,(Sheldrick,1997)
_diffrn_ambient_temperature 293(2)
_diffrn_detector_area_resol_mean 10.00
_diffrn_measured_fraction_theta_full 0.962
_diffrn_measured_fraction_theta_max 0.962
_diffrn_measurement_device_type 'Rigaku RAXIS RAPID IP'
_diffrn_measurement_method \W
_diffrn_radiation_monochromator graphite
_diffrn_radiation_source 'fine-focus sealed tube'
_diffrn_radiation_type MoK\a
_diffrn_radiation_wavelength 0.71073
_diffrn_reflns_av_R_equivalents 0.0543
_diffrn_reflns_av_sigmaI/netI 0.1743
_diffrn_reflns_limit_h_max 11
_diffrn_reflns_limit_h_min -11
_diffrn_reflns_limit_k_max 18
_diffrn_reflns_limit_k_min -18
_diffrn_reflns_limit_l_max 18
_diffrn_reflns_limit_l_min -18
_diffrn_reflns_number 12404
_diffrn_reflns_theta_full 27.48
_diffrn_reflns_theta_max 27.48
_diffrn_reflns_theta_min 1.45
_diffrn_standards_decay_% 0
_diffrn_standards_interval_count 0
_diffrn_standards_interval_time 0
_diffrn_standards_number 0
_exptl_absorpt_coefficient_mu 0.069
_exptl_absorpt_correction_T_max 0.9863
_exptl_absorpt_correction_T_min 0.9795
_exptl_absorpt_correction_type empirical
_exptl_absorpt_process_details
; 
                                  HIGASHI, T. (1995). Abscor-Empirical 
                                  Absorption Correction based on Fourier 
                                  Series Approximation. 
                                  Rigaku Corporation,Tokyo,Japan. 
;
_exptl_crystal_density_diffrn 1.180
_exptl_crystal_density_method 'not measured'
_exptl_crystal_F_000 684
_exptl_crystal_size_max 0.30
_exptl_crystal_size_mid 0.30
_exptl_crystal_size_min 0.20
_refine_diff_density_max 0.264
_refine_diff_density_min -0.252
_refine_diff_density_rms 0.057
_refine_ls_extinction_coef 0.0321(10)
_refine_ls_extinction_expression Fc^*^=kFc[1+0.001xFc^2^\l^3^/sin(2\q)]^-1/4^
_refine_ls_extinction_method SHELXL
_refine_ls_goodness_of_fit_ref 1.039
_refine_ls_hydrogen_treatment none
_refine_ls_matrix_type full
_refine_ls_number_parameters 452
_refine_ls_number_reflns 8045
_refine_ls_number_restraints 0
_refine_ls_restrained_S_all 1.039
_refine_ls_R_factor_all 0.1574
_refine_ls_R_factor_gt 0.0529
_refine_ls_shift/su_max 0.000
_refine_ls_shift/su_mean 0.000
_refine_ls_structure_factor_coef Fsqd
_refine_ls_weighting_details 'calc w=1/[\s^2^(Fo^2^)+(0.0250P)^2^+0.0000P] where P=(Fo^2^+2Fc^2^)/3'
_refine_ls_weighting_scheme calc
_refine_ls_wR_factor_gt 0.0934
_refine_ls_wR_factor_ref 0.1127
_reflns_number_gt 2763
_reflns_number_total 8045
_reflns_threshold_expression >2sigma(I)
_cod_data_source_file ol401878q_si_003.cif
_cod_data_source_block a
_cod_depositor_comments
;
The following automatic conversions were performed:

'_exptl_absorpt_correction_type' value 'Empirical' changed to
'empirical' according to
/home/saulius/struct/CIF-dictionaries/cif_core.dic dictionary named
'cif_core.dic' version 2.4.2 from 2011-04-26.

Automatic conversion script
Id: cif_fix_values 1891 2012-01-12 08:04:46Z andrius 
;
_cod_original_cell_volume 1820.8(6)
_cod_original_sg_symbol_H-M P-1
_cod_database_code 1512228

loop_
_symmetry_equiv_pos_as_xyz
'x, y, z'
'-x, -y, -z'

loop_
_atom_site_label
_atom_site_type_symbol
_atom_site_fract_x
_atom_site_fract_y
_atom_site_fract_z
_atom_site_U_iso_or_equiv
_atom_site_adp_type
_atom_site_occupancy
_atom_site_symmetry_multiplicity
_atom_site_calc_flag
_atom_site_refinement_flags
C1 C 0.8283(3) 0.80692(16) 0.26817(17) 0.0334(6) Uani 1 1 d .
C2 C 0.8634(3) 0.70482(16) 0.21925(15) 0.0300(6) Uani 1 1 d .
C3 C 0.7599(3) 0.63397(17) 0.18980(15) 0.0318(6) Uani 1 1 d .
C4 C 0.6010(3) 0.65026(16) 0.20563(17) 0.0358(6) Uani 1 1 d .
C5 C 1.0252(3) 0.69148(17) 0.20438(17) 0.0440(7) Uani 1 1 d .
H5A H 1.0816 0.6951 0.2651 0.053 Uiso 1 1 calc R
H5B H 1.0615 0.7436 0.1802 0.053 Uiso 1 1 calc R
C6 C 1.0504(3) 0.5958(2) 0.13561(19) 0.0633(9) Uani 1 1 d .
H6A H 1.0233 0.6001 0.0710 0.076 Uiso 1 1 calc R
H6B H 1.1550 0.5822 0.1415 0.076 Uiso 1 1 calc R
C7 C 0.9609(3) 0.51439(19) 0.15402(19) 0.0601(8) Uani 1 1 d .
H7A H 0.9899 0.5089 0.2180 0.072 Uiso 1 1 calc R
H7B H 0.9817 0.4541 0.1097 0.072 Uiso 1 1 calc R
C8 C 0.7955(3) 0.53098(16) 0.14308(16) 0.0447(7) Uani 1 1 d .
H8A H 0.7605 0.5159 0.0759 0.054 Uiso 1 1 calc R
H8B H 0.7432 0.4875 0.1712 0.054 Uiso 1 1 calc R
C9 C 0.7790(3) 0.87341(17) 0.20884(16) 0.0340(6) Uani 1 1 d .
C10 C 0.7733(3) 0.84442(17) 0.11034(17) 0.0410(7) Uani 1 1 d .
H10 H 0.7966 0.7816 0.0805 0.049 Uiso 1 1 calc R
C11 C 0.7329(3) 0.9087(2) 0.05547(18) 0.0518(8) Uani 1 1 d .
H11 H 0.7320 0.8894 -0.0104 0.062 Uiso 1 1 calc R
C12 C 0.6943(3) 1.0010(2) 0.0999(2) 0.0595(8) Uani 1 1 d .
H12 H 0.6660 1.0438 0.0637 0.071 Uiso 1 1 calc R
C13 C 0.6977(3) 1.02999(19) 0.1978(2) 0.0663(9) Uani 1 1 d .
H13 H 0.6712 1.0922 0.2274 0.080 Uiso 1 1 calc R
C14 C 0.7400(3) 0.96722(18) 0.25150(18) 0.0527(8) Uani 1 1 d .
H14 H 0.7428 0.9877 0.3174 0.063 Uiso 1 1 calc R
C15 C 0.8948(3) 0.80838(18) 0.49857(18) 0.0407(7) Uani 1 1 d .
C16 C 0.9693(3) 0.7508(2) 0.55882(18) 0.0482(8) Uani 1 1 d .
C17 C 1.0225(3) 0.6605(2) 0.52052(19) 0.0558(8) Uani 1 1 d .
H17 H 1.0067 0.6340 0.4551 0.067 Uiso 1 1 calc R
C18 C 1.0982(3) 0.6084(2) 0.5761(2) 0.0720(10) Uani 1 1 d .
H18 H 1.1315 0.5475 0.5483 0.086 Uiso 1 1 calc R
C19 C 1.1236(4) 0.6467(3) 0.6712(3) 0.0919(12) Uani 1 1 d .
H19 H 1.1766 0.6131 0.7093 0.110 Uiso 1 1 calc R
C20 C 1.0703(5) 0.7353(3) 0.7108(2) 0.1129(14) Uani 1 1 d .
H20 H 1.0861 0.7611 0.7763 0.136 Uiso 1 1 calc R
C21 C 0.9928(4) 0.7878(2) 0.6551(2) 0.0861(12) Uani 1 1 d .
H21 H 0.9572 0.8479 0.6834 0.103 Uiso 1 1 calc R
C22 C 0.8031(3) 0.88981(19) 0.54270(16) 0.0416(7) Uani 1 1 d .
C23 C 0.8604(3) 0.9820(2) 0.58001(19) 0.0623(9) Uani 1 1 d .
H23 H 0.9606 0.9954 0.5775 0.075 Uiso 1 1 calc R
C24 C 0.7720(4) 1.0556(2) 0.6214(2) 0.0737(10) Uani 1 1 d .
H24 H 0.8130 1.1178 0.6472 0.088 Uiso 1 1 calc R
C25 C 0.6256(4) 1.0374(2) 0.6246(2) 0.0744(10) Uani 1 1 d .
H25 H 0.5659 1.0871 0.6520 0.089 Uiso 1 1 calc R
C26 C 0.5659(4) 0.9456(3) 0.5873(2) 0.0757(10) Uani 1 1 d .
H26 H 0.4657 0.9325 0.5897 0.091 Uiso 1 1 calc R
C27 C 0.6556(4) 0.8724(2) 0.54593(19) 0.0634(9) Uani 1 1 d .
H27 H 0.6145 0.8102 0.5199 0.076 Uiso 1 1 calc R
C28 C 0.5482(3) 0.64961(17) 0.29857(17) 0.0357(6) Uani 1 1 d .
C29 C 0.6324(3) 0.60940(17) 0.36124(17) 0.0452(7) Uani 1 1 d .
H29 H 0.7258 0.5873 0.3471 0.054 Uiso 1 1 calc R
C30 C 0.5796(3) 0.60163(19) 0.44480(18) 0.0553(8) Uani 1 1 d .
H30 H 0.6360 0.5727 0.4857 0.066 Uiso 1 1 calc R
C31 C 0.4444(4) 0.6364(2) 0.46727(19) 0.0607(9) Uani 1 1 d .
H31 H 0.4084 0.6305 0.5232 0.073 Uiso 1 1 calc R
C32 C 0.3608(3) 0.68040(19) 0.40715(19) 0.0589(8) Uani 1 1 d .
H32 H 0.2703 0.7061 0.4236 0.071 Uiso 1 1 calc R
C33 C 0.4120(3) 0.68594(18) 0.32313(18) 0.0468(7) Uani 1 1 d .
H33 H 0.3547 0.7144 0.2822 0.056 Uiso 1 1 calc R
C34 C 0.4797(3) 0.69476(17) -0.00467(17) 0.0393(7) Uani 1 1 d .
C35 C 0.5309(3) 0.68002(18) -0.10093(17) 0.0419(7) Uani 1 1 d .
C36 C 0.5127(3) 0.7494(2) -0.15216(19) 0.0678(9) Uani 1 1 d .
H36 H 0.4615 0.8045 -0.1273 0.081 Uiso 1 1 calc R
C37 C 0.5679(4) 0.7387(3) -0.2383(2) 0.0898(12) Uani 1 1 d .
H37 H 0.5543 0.7865 -0.2706 0.108 Uiso 1 1 calc R
C38 C 0.6423(4) 0.6588(3) -0.2768(2) 0.0872(11) Uani 1 1 d .
H38 H 0.6808 0.6523 -0.3348 0.105 Uiso 1 1 calc R
C39 C 0.6602(4) 0.5879(2) -0.2299(2) 0.0786(11) Uani 1 1 d .
H39 H 0.7084 0.5322 -0.2571 0.094 Uiso 1 1 calc R
C40 C 0.6070(3) 0.5983(2) -0.1418(2) 0.0613(9) Uani 1 1 d .
H40 H 0.6223 0.5503 -0.1099 0.074 Uiso 1 1 calc R
C41 C 0.3577(3) 0.76246(18) 0.02364(18) 0.0403(7) Uani 1 1 d .
C42 C 0.3766(3) 0.84112(19) 0.10271(18) 0.0479(7) Uani 1 1 d .
H42 H 0.4656 0.8504 0.1418 0.057 Uiso 1 1 calc R
C43 C 0.2652(3) 0.90625(19) 0.12453(19) 0.0545(8) Uani 1 1 d .
H43 H 0.2810 0.9600 0.1765 0.065 Uiso 1 1 calc R
C44 C 0.1318(3) 0.8911(2) 0.0693(2) 0.0586(8) Uani 1 1 d .
H44 H 0.0565 0.9342 0.0841 0.070 Uiso 1 1 calc R
C45 C 0.1093(3) 0.8121(2) -0.0080(2) 0.0599(8) Uani 1 1 d .
H45 H 0.0179 0.8015 -0.0447 0.072 Uiso 1 1 calc R
C46 C 0.2214(3) 0.74831(19) -0.03187(18) 0.0519(8) Uani 1 1 d .
H46 H 0.2057 0.6959 -0.0851 0.062 Uiso 1 1 calc R
N1 N 0.8488(2) 0.84426(14) 0.35865(14) 0.0442(6) Uani 1 1 d .
N2 N 0.9131(2) 0.78118(14) 0.40963(14) 0.0439(6) Uani 1 1 d .
N3 N 0.4984(2) 0.65816(14) 0.13961(14) 0.0432(6) Uani 1 1 d .
N4 N 0.5517(2) 0.64936(14) 0.05075(14) 0.0430(6) Uani 1 1 d .

loop_
_atom_site_aniso_label
_atom_site_aniso_U_11
_atom_site_aniso_U_22
_atom_site_aniso_U_33
_atom_site_aniso_U_23
_atom_site_aniso_U_13
_atom_site_aniso_U_12
C1 0.0295(16) 0.0355(15) 0.0401(16) 0.0187(13) 0.0031(13) 0.0030(13)
C2 0.0296(16) 0.0369(15) 0.0281(14) 0.0169(12) 0.0008(12) 0.0076(13)
C3 0.0337(17) 0.0346(15) 0.0320(14) 0.0173(12) 0.0027(13) 0.0080(13)
C4 0.0341(17) 0.0308(15) 0.0456(16) 0.0192(13) -0.0066(14) 0.0006(13)
C5 0.0374(18) 0.0441(17) 0.0542(17) 0.0187(14) 0.0052(14) 0.0072(14)
C6 0.053(2) 0.063(2) 0.076(2) 0.0174(18) 0.0169(17) 0.0167(17)
C7 0.056(2) 0.0475(18) 0.079(2) 0.0173(16) 0.0129(17) 0.0190(17)
C8 0.0480(19) 0.0376(16) 0.0499(17) 0.0155(14) -0.0011(15) 0.0074(14)
C9 0.0347(16) 0.0359(15) 0.0342(15) 0.0147(13) 0.0012(13) 0.0071(13)
C10 0.0368(17) 0.0445(16) 0.0468(17) 0.0215(14) 0.0022(14) 0.0061(13)
C11 0.050(2) 0.070(2) 0.0473(17) 0.0386(17) 0.0017(15) 0.0050(17)
C12 0.069(2) 0.0497(19) 0.072(2) 0.0375(17) 0.0058(19) 0.0144(17)
C13 0.089(3) 0.0445(18) 0.073(2) 0.0276(17) 0.009(2) 0.0274(17)
C14 0.067(2) 0.0471(18) 0.0465(17) 0.0160(15) 0.0036(16) 0.0179(16)
C15 0.0507(19) 0.0408(17) 0.0319(16) 0.0143(14) -0.0021(14) -0.0002(15)
C16 0.058(2) 0.0528(19) 0.0369(17) 0.0176(16) 0.0017(15) 0.0035(16)
C17 0.061(2) 0.064(2) 0.0486(18) 0.0265(17) 0.0005(16) 0.0066(17)
C18 0.083(3) 0.072(2) 0.070(2) 0.040(2) -0.006(2) 0.0155(19)
C19 0.117(3) 0.085(3) 0.089(3) 0.057(3) -0.013(3) 0.017(2)
C20 0.169(4) 0.123(3) 0.053(2) 0.044(3) -0.023(2) 0.023(3)
C21 0.136(3) 0.077(2) 0.048(2) 0.0267(19) -0.012(2) 0.025(2)
C22 0.051(2) 0.0424(18) 0.0306(16) 0.0082(14) 0.0017(14) 0.0013(16)
C23 0.066(2) 0.055(2) 0.060(2) 0.0025(17) 0.0102(18) 0.0008(19)
C24 0.088(3) 0.055(2) 0.067(2) -0.0044(18) 0.008(2) -0.003(2)
C25 0.087(3) 0.069(3) 0.064(2) 0.006(2) 0.016(2) 0.029(2)
C26 0.059(2) 0.081(3) 0.080(3) 0.007(2) 0.011(2) 0.004(2)
C27 0.059(2) 0.054(2) 0.069(2) 0.0004(17) 0.0091(19) 0.0051(18)
C28 0.0326(17) 0.0420(16) 0.0363(16) 0.0183(13) 0.0005(13) -0.0014(13)
C29 0.0454(19) 0.0529(18) 0.0451(16) 0.0261(15) 0.0060(15) 0.0102(15)
C30 0.066(2) 0.063(2) 0.0468(19) 0.0317(16) 0.0068(17) 0.0085(17)
C31 0.065(2) 0.076(2) 0.0492(19) 0.0273(17) 0.0162(18) -0.0038(19)
C32 0.045(2) 0.079(2) 0.058(2) 0.0228(18) 0.0148(17) 0.0072(17)
C33 0.0331(18) 0.0585(19) 0.0523(19) 0.0209(15) 0.0039(15) 0.0065(15)
C34 0.0355(17) 0.0425(16) 0.0416(16) 0.0170(14) -0.0041(14) 0.0016(13)
C35 0.0435(19) 0.0478(17) 0.0342(16) 0.0125(14) -0.0035(14) 0.0074(14)
C36 0.097(3) 0.068(2) 0.051(2) 0.0345(17) 0.0138(19) 0.0363(19)
C37 0.123(3) 0.117(3) 0.050(2) 0.049(2) 0.030(2) 0.048(3)
C38 0.098(3) 0.122(3) 0.052(2) 0.036(2) 0.016(2) 0.033(3)
C39 0.086(3) 0.089(3) 0.055(2) 0.002(2) 0.020(2) 0.028(2)
C40 0.065(2) 0.056(2) 0.063(2) 0.0187(18) -0.0015(18) 0.0175(17)
C41 0.0371(18) 0.0475(17) 0.0439(16) 0.0269(15) 0.0001(14) 0.0055(14)
C42 0.0414(19) 0.0602(19) 0.0436(18) 0.0182(16) -0.0017(15) 0.0028(16)
C43 0.048(2) 0.061(2) 0.0542(19) 0.0144(16) 0.0072(17) 0.0129(17)
C44 0.049(2) 0.068(2) 0.070(2) 0.0328(18) 0.0168(18) 0.0170(17)
C45 0.0335(19) 0.081(2) 0.072(2) 0.0363(19) -0.0035(17) 0.0089(18)
C46 0.047(2) 0.0573(19) 0.0532(18) 0.0214(15) -0.0064(16) 0.0035(16)
N1 0.0561(16) 0.0431(14) 0.0363(13) 0.0167(11) 0.0000(12) 0.0076(12)
N2 0.0553(16) 0.0441(13) 0.0380(13) 0.0230(11) -0.0020(12) 0.0079(12)
N3 0.0397(15) 0.0527(15) 0.0438(14) 0.0258(12) 0.0007(12) 0.0029(11)
N4 0.0425(15) 0.0492(14) 0.0421(13) 0.0228(11) -0.0034(12) 0.0073(11)

loop_
_atom_type_symbol
_atom_type_description
_atom_type_scat_dispersion_real
_atom_type_scat_dispersion_imag
_atom_type_scat_source
C C 0.0033 0.0016 'International Tables Vol C Tables 4.2.6.8 and 6.1.1.4'
H H 0.0000 0.0000 'International Tables Vol C Tables 4.2.6.8 and 6.1.1.4'
N N 0.0061 0.0033 'International Tables Vol C Tables 4.2.6.8 and 6.1.1.4'

loop_
_geom_angle_atom_site_label_1
_geom_angle_atom_site_label_2
_geom_angle_atom_site_label_3
_geom_angle
N1 C1 C9 116.4(2)
N1 C1 C2 124.5(2)
C9 C1 C2 118.8(2)
C3 C2 C1 122.6(2)
C3 C2 C5 123.4(2)
C1 C2 C5 113.9(2)
C2 C3 C4 121.8(2)
C2 C3 C8 122.7(2)
C4 C3 C8 115.5(2)
N3 C4 C28 115.5(2)
N3 C4 C3 124.0(2)
C28 C4 C3 120.3(2)
C2 C5 C6 112.2(2)
C2 C5 H5A 109.2
C6 C5 H5A 109.2
C2 C5 H5B 109.2
C6 C5 H5B 109.2
H5A C5 H5B 107.9
C7 C6 C5 111.7(2)
C7 C6 H6A 109.3
C5 C6 H6A 109.3
C7 C6 H6B 109.3
C5 C6 H6B 109.3
H6A C6 H6B 107.9
C6 C7 C8 111.4(2)
C6 C7 H7A 109.4
C8 C7 H7A 109.4
C6 C7 H7B 109.4
C8 C7 H7B 109.4
H7A C7 H7B 108.0
C3 C8 C7 112.2(2)
C3 C8 H8A 109.2
C7 C8 H8A 109.2
C3 C8 H8B 109.2
C7 C8 H8B 109.2
H8A C8 H8B 107.9
C10 C9 C14 118.4(2)
C10 C9 C1 121.1(2)
C14 C9 C1 120.5(2)
C9 C10 C11 120.7(2)
C9 C10 H10 119.7
C11 C10 H10 119.7
C12 C11 C10 119.5(2)
C12 C11 H11 120.3
C10 C11 H11 120.3
C11 C12 C13 120.2(3)
C11 C12 H12 119.9
C13 C12 H12 119.9
C14 C13 C12 120.1(3)
C14 C13 H13 119.9
C12 C13 H13 119.9
C13 C14 C9 121.1(2)
C13 C14 H14 119.5
C9 C14 H14 119.5
N2 C15 C16 115.7(2)
N2 C15 C22 125.0(2)
C16 C15 C22 119.3(2)
C21 C16 C17 117.7(3)
C21 C16 C15 120.2(3)
C17 C16 C15 122.0(2)
C18 C17 C16 122.3(3)
C18 C17 H17 118.9
C16 C17 H17 118.9
C19 C18 C17 119.5(3)
C19 C18 H18 120.3
C17 C18 H18 120.3
C18 C19 C20 119.3(3)
C18 C19 H19 120.4
C20 C19 H19 120.4
C19 C20 C21 121.4(3)
C19 C20 H20 119.3
C21 C20 H20 119.3
C16 C21 C20 119.8(3)
C16 C21 H21 120.1
C20 C21 H21 120.1
C27 C22 C23 118.4(3)
C27 C22 C15 119.0(2)
C23 C22 C15 122.7(3)
C22 C23 C24 121.0(3)
C22 C23 H23 119.5
C24 C23 H23 119.5
C25 C24 C23 120.2(3)
C25 C24 H24 119.9
C23 C24 H24 119.9
C24 C25 C26 119.7(3)
C24 C25 H25 120.2
C26 C25 H25 120.2
C25 C26 C27 119.6(3)
C25 C26 H26 120.2
C27 C26 H26 120.2
C22 C27 C26 121.1(3)
C22 C27 H27 119.4
C26 C27 H27 119.4
C29 C28 C33 118.6(2)
C29 C28 C4 120.1(2)
C33 C28 C4 121.3(2)
C28 C29 C30 120.7(3)
C28 C29 H29 119.6
C30 C29 H29 119.6
C31 C30 C29 120.0(3)
C31 C30 H30 120.0
C29 C30 H30 120.0
C30 C31 C32 120.2(3)
C30 C31 H31 119.9
C32 C31 H31 119.9
C33 C32 C31 119.7(3)
C33 C32 H32 120.1
C31 C32 H32 120.1
C32 C33 C28 120.8(3)
C32 C33 H33 119.6
C28 C33 H33 119.6
N4 C34 C35 115.6(2)
N4 C34 C41 124.7(2)
C35 C34 C41 119.6(2)
C36 C35 C40 116.8(3)
C36 C35 C34 121.7(2)
C40 C35 C34 121.4(3)
C37 C36 C35 121.8(3)
C37 C36 H36 119.1
C35 C36 H36 119.1
C38 C37 C36 120.5(3)
C38 C37 H37 119.7
C36 C37 H37 119.7
C37 C38 C39 119.6(3)
C37 C38 H38 120.2
C39 C38 H38 120.2
C38 C39 C40 120.6(3)
C38 C39 H39 119.7
C40 C39 H39 119.7
C39 C40 C35 120.6(3)
C39 C40 H40 119.7
C35 C40 H40 119.7
C42 C41 C46 118.2(2)
C42 C41 C34 122.1(2)
C46 C41 C34 119.7(2)
C41 C42 C43 121.2(3)
C41 C42 H42 119.4
C43 C42 H42 119.4
C44 C43 C42 119.7(3)
C44 C43 H43 120.1
C42 C43 H43 120.1
C43 C44 C45 120.0(3)
C43 C44 H44 120.0
C45 C44 H44 120.0
C44 C45 C46 120.6(3)
C44 C45 H45 119.7
C46 C45 H45 119.7
C45 C46 C41 120.2(3)
C45 C46 H46 119.9
C41 C46 H46 119.9
C1 N1 N2 113.6(2)
C15 N2 N1 112.1(2)
C4 N3 N4 113.3(2)
C34 N4 N3 115.9(2)

loop_
_geom_bond_atom_site_label_1
_geom_bond_atom_site_label_2
_geom_bond_distance
C1 N1 1.287(3)
C1 C9 1.490(3)
C1 C2 1.506(3)
C2 C3 1.328(3)
C2 C5 1.509(3)
C3 C4 1.491(3)
C3 C8 1.511(3)
C4 N3 1.302(3)
C4 C28 1.484(3)
C5 C6 1.511(3)
C5 H5A 0.9700
C5 H5B 0.9700
C6 C7 1.505(3)
C6 H6A 0.9700
C6 H6B 0.9700
C7 C8 1.519(3)
C7 H7A 0.9700
C7 H7B 0.9700
C8 H8A 0.9700
C8 H8B 0.9700
C9 C10 1.388(3)
C9 C14 1.393(3)
C10 C11 1.399(3)
C10 H10 0.9300
C11 C12 1.379(3)
C11 H11 0.9300
C12 C13 1.381(3)
C12 H12 0.9300
C13 C14 1.373(3)
C13 H13 0.9300
C14 H14 0.9300
C15 N2 1.285(3)
C15 C16 1.478(3)
C15 C22 1.486(3)
C16 C21 1.364(3)
C16 C17 1.384(3)
C17 C18 1.381(3)
C17 H17 0.9300
C18 C19 1.353(4)
C18 H18 0.9300
C19 C20 1.368(4)
C19 H19 0.9300
C20 C21 1.394(4)
C20 H20 0.9300
C21 H21 0.9300
C22 C27 1.362(3)
C22 C23 1.366(3)
C23 C24 1.380(4)
C23 H23 0.9300
C24 C25 1.355(4)
C24 H24 0.9300
C25 C26 1.368(4)
C25 H25 0.9300
C26 C27 1.384(3)
C26 H26 0.9300
C27 H27 0.9300
C28 C29 1.380(3)
C28 C33 1.388(3)
C29 C30 1.382(3)
C29 H29 0.9300
C30 C31 1.365(3)
C30 H30 0.9300
C31 C32 1.383(3)
C31 H31 0.9300
C32 C33 1.373(3)
C32 H32 0.9300
C33 H33 0.9300
C34 N4 1.298(3)
C34 C35 1.487(3)
C34 C41 1.497(3)
C35 C36 1.391(3)
C35 C40 1.393(3)
C36 C37 1.371(3)
C36 H36 0.9300
C37 C38 1.357(4)
C37 H37 0.9300
C38 C39 1.366(4)
C38 H38 0.9300
C39 C40 1.389(3)
C39 H39 0.9300
C40 H40 0.9300
C41 C42 1.386(3)
C41 C46 1.393(3)
C42 C43 1.387(3)
C42 H42 0.9300
C43 C44 1.370(3)
C43 H43 0.9300
C44 C45 1.374(3)
C44 H44 0.9300
C45 C46 1.385(3)
C45 H45 0.9300
C46 H46 0.9300
N1 N2 1.410(2)
N3 N4 1.404(2)
